data_7000956
loop_
_publ_author_name
'Gural'skiy, Il'ya A.'
'Escudero, Daniel'
'Frontera, Antonio'
'Solntsev, Pavlo V.'
'Rusanov, Eduard B.'
'Chernega, Alexander N.'
'Krautscheid, Harald'
'Domasevitch, Konstantin V.'

_publ_section_title
;
 1,2,4,5-Tetrazine: an unprecedented \m4-coordination that enhances
 ability for anion&#x22EF;\p interactions
;
_journal_issue 15
_journal_name_full 'Dalton Transactions'
_journal_page_first 2856
_journal_page_last 2864
_journal_paper_doi 10.1039/b818125j
_journal_year 2009
_chemical_formula_moiety '(C4 H6 N4), 2Ag, 2(Cl O4), 2(H2 O)'
_chemical_formula_sum 'C4 H10 Ag2 Cl2 N4 O10'
_chemical_formula_weight 560.80
_chemical_name_common
;
Silver(i) Perchlorate 2:1 complex with 3,6-dimethyl-1,2,4,5-
tetrazine, Dihydrate
;
_chemical_name_systematic
;
Silver(I) Perchlorate 2:1 complex with 3,6-dimethyl-1,2,4,5-tetrazine,
Dihydrate
;
_space_group_IT_number 2
_space_group_name_Hall '-P 1'
_symmetry_cell_setting triclinic
_symmetry_Int_Tables_number 2
_symmetry_space_group_name_Hall '-P 1'
_symmetry_space_group_name_H-M 'P -1'
_atom_sites_solution_hydrogens difmap
_atom_sites_solution_primary direct
_atom_sites_solution_secondary difmap
_audit_creation_method SHELXL-97
_cell_angle_alpha 65.302(11)
_cell_angle_beta 65.663(10)
_cell_angle_gamma 66.151(11)
_cell_formula_units_Z 1
_cell_length_a 6.7481(8)
_cell_length_b 7.9981(9)
_cell_length_c 8.1382(10)
_cell_measurement_reflns_used 3180
_cell_measurement_temperature 213(2)
_cell_measurement_theta_max 28.01
_cell_measurement_theta_min 4.68
_cell_volume 349.00(8)
_computing_cell_refinement 'IPDS Software (Stoe & Cie, 2000)'
_computing_data_collection 'IPDS Software (Stoe & Cie, 2000)'
_computing_data_reduction 'IPDS Software (Stoe & Cie, 2000)'
_computing_molecular_graphics 'Diamond 2.1e (Brandenburg, 1999)'
_computing_publication_material 'WinGX 1.700.00 (Farrugia, 1999)'
_computing_structure_refinement 'SHELXL-97 (Sheldrick, 1997)'
_computing_structure_solution 'SHELXS-97 (Sheldrick, 1997)'
_diffrn_ambient_temperature 213(2)
_diffrn_measured_fraction_theta_full 0.980
_diffrn_measured_fraction_theta_max 0.980
_diffrn_measurement_device_type 'Stoe Imaging plate diffraction system'
_diffrn_measurement_method '\f oscillation scans'
_diffrn_radiation_monochromator graphite
_diffrn_radiation_source 'fine-focus sealed tube'
_diffrn_radiation_type MoK\a
_diffrn_radiation_wavelength 0.71073
_diffrn_reflns_av_R_equivalents 0.0374
_diffrn_reflns_av_sigmaI/netI 0.0378
_diffrn_reflns_limit_h_max 8
_diffrn_reflns_limit_h_min -8
_diffrn_reflns_limit_k_max 10
_diffrn_reflns_limit_k_min -10
_diffrn_reflns_limit_l_max 10
_diffrn_reflns_limit_l_min -10
_diffrn_reflns_number 3380
_diffrn_reflns_theta_full 28.01
_diffrn_reflns_theta_max 28.01
_diffrn_reflns_theta_min 4.68
_diffrn_standards_decay_% 0
_exptl_absorpt_coefficient_mu 3.247
_exptl_absorpt_correction_T_max 0.7165
_exptl_absorpt_correction_T_min 0.6592
_exptl_absorpt_correction_type numerical
_exptl_absorpt_process_details 'X-RED and X-SHAPE, Stoe&Cie GmbH'
_exptl_crystal_colour red-violet
_exptl_crystal_density_diffrn 2.668
_exptl_crystal_density_method 'not measured'
_exptl_crystal_description prism
_exptl_crystal_F_000 270
_exptl_crystal_size_max 0.14
_exptl_crystal_size_mid 0.11
_exptl_crystal_size_min 0.11
_refine_diff_density_max 1.209
_refine_diff_density_min -1.190
_refine_diff_density_rms 0.166
_refine_ls_extinction_method none
_refine_ls_goodness_of_fit_ref 1.097
_refine_ls_hydrogen_treatment constr
_refine_ls_matrix_type full
_refine_ls_number_parameters 100
_refine_ls_number_reflns 1662
_refine_ls_number_restraints 0
_refine_ls_restrained_S_all 1.097
_refine_ls_R_factor_all 0.0310
_refine_ls_R_factor_gt 0.0288
_refine_ls_shift/su_max 0.000
_refine_ls_shift/su_mean 0.000
_refine_ls_structure_factor_coef Fsqd
_refine_ls_weighting_details 'calc w=1/[\s^2^(Fo^2^)+(0.0478P)^2^+0.0000P] where P=(Fo^2^+2Fc^2^)/3'
_refine_ls_weighting_scheme calc
_refine_ls_wR_factor_gt 0.0705
_refine_ls_wR_factor_ref 0.0712
_reflns_number_gt 1414
_reflns_number_total 1662
_reflns_threshold_expression >2sigma(I)
_cod_data_source_file b818125j.txt
_cod_data_source_block (4)
_cod_depositor_comments
;
The following automatic conversions were performed:
'_symmetry_cell_setting' value 'Triclinic' changed to 'triclinic'
according to '/home/saulius/struct/CIF-dictionaries/cif_core.dic'
dictionary named 'cif_core.dic' version 2.4.1 from 2010-06-29.

Automatic conversion script
Id: cif_fix_enum 1527 2010-12-29 10:47:43Z saulius 
;
_cod_database_code 7000956

loop_
_symmetry_equiv_pos_as_xyz
'x, y, z'
'-x, -y, -z'

loop_
_atom_site_label
_atom_site_type_symbol
_atom_site_fract_x
_atom_site_fract_y
_atom_site_fract_z
_atom_site_U_iso_or_equiv
_atom_site_adp_type
_atom_site_occupancy
_atom_site_symmetry_multiplicity
_atom_site_calc_flag
_atom_site_refinement_flags
_atom_site_disorder_assembly
_atom_site_disorder_group
Ag1 Ag 0.46609(3) 0.21585(3) 0.35201(3) 0.02200(11) Uani 1 1 d . . .
Cl1 Cl 0.32773(11) 0.72807(9) 0.12648(11) 0.01699(16) Uani 1 1 d . . .
O1 O 0.3225(5) 0.5709(3) 0.2998(4) 0.0353(6) Uani 1 1 d . . .
O2 O 0.5460(4) 0.7623(4) 0.0462(4) 0.0319(6) Uani 1 1 d . . .
O3 O 0.2826(5) 0.6827(4) -0.0067(4) 0.0302(6) Uani 1 1 d . . .
O4 O 0.1565(4) 0.8969(3) 0.1671(4) 0.0304(6) Uani 1 1 d . . .
O5 O 0.3093(4) 0.1315(4) 0.7237(4) 0.0289(5) Uani 1 1 d . . .
H1W H 0.3348 0.1631 0.7992 0.043 Uiso 1 1 d . . .
H2W H 0.1727 0.1272 0.7667 0.043 Uiso 1 1 d . . .
N1 N 0.8053(4) 0.0939(3) 0.4514(4) 0.0153(5) Uani 1 1 d . . .
N2 N 1.1647(4) 0.0860(3) 0.4371(4) 0.0148(5) Uani 1 1 d . . .
C1 C 0.9694(4) 0.1782(4) 0.3912(5) 0.0140(5) Uani 1 1 d . . .
C2 C 0.9365(5) 0.3792(4) 0.2680(5) 0.0230(7) Uani 1 1 d . . .
H2A H 0.8203 0.4146 0.2106 0.035 Uiso 1 1 d R . .
H2B H 1.0762 0.3930 0.1712 0.035 Uiso 1 1 d R . .
H2C H 0.8925 0.4628 0.3410 0.035 Uiso 1 1 d R . .

loop_
_atom_site_aniso_label
_atom_site_aniso_U_11
_atom_site_aniso_U_22
_atom_site_aniso_U_33
_atom_site_aniso_U_23
_atom_site_aniso_U_13
_atom_site_aniso_U_12
Ag1 0.01618(14) 0.02017(15) 0.02687(19) 0.00089(11) -0.00976(11) -0.00723(9)
Cl1 0.0167(3) 0.0149(3) 0.0179(4) -0.0063(3) -0.0042(3) -0.0025(2)
O1 0.0506(15) 0.0218(11) 0.0213(17) -0.0002(10) -0.0091(13) -0.0066(11)
O2 0.0176(10) 0.0380(13) 0.0399(18) -0.0148(12) -0.0040(11) -0.0087(9)
O3 0.0371(13) 0.0327(12) 0.0302(16) -0.0126(11) -0.0136(12) -0.0114(10)
O4 0.0243(11) 0.0243(11) 0.0331(17) -0.0143(11) -0.0042(11) 0.0038(9)
O5 0.0220(11) 0.0421(14) 0.0268(16) -0.0135(12) -0.0049(11) -0.0120(10)
N1 0.0126(10) 0.0141(10) 0.0171(15) -0.0034(9) -0.0055(10) -0.0020(8)
N2 0.0116(9) 0.0142(10) 0.0180(15) -0.0049(9) -0.0051(10) -0.0022(8)
C1 0.0126(11) 0.0147(11) 0.0141(15) -0.0042(10) -0.0050(11) -0.0024(9)
C2 0.0195(13) 0.0168(13) 0.030(2) 0.0007(12) -0.0119(14) -0.0055(11)

loop_
_atom_type_symbol
_atom_type_description
_atom_type_scat_dispersion_real
_atom_type_scat_dispersion_imag
_atom_type_scat_source
C C 0.0033 0.0016 'International Tables Vol C Tables 4.2.6.8 and 6.1.1.4'
H H 0.0000 0.0000 'International Tables Vol C Tables 4.2.6.8 and 6.1.1.4'
N N 0.0061 0.0033 'International Tables Vol C Tables 4.2.6.8 and 6.1.1.4'
O O 0.0106 0.0060 'International Tables Vol C Tables 4.2.6.8 and 6.1.1.4'
Ag Ag -0.8971 1.1015 'International Tables Vol C Tables 4.2.6.8 and 6.1.1.4'
Cl Cl 0.1484 0.1585 'International Tables Vol C Tables 4.2.6.8 and 6.1.1.4'

loop_
_geom_angle_atom_site_label_1
_geom_angle_atom_site_label_2
_geom_angle_atom_site_label_3
_geom_angle
_geom_angle_site_symmetry_1
_geom_angle_site_symmetry_3
_geom_angle_publ_flag
N2 Ag1 N1 132.50(8) 1_455 . ?
N2 Ag1 O1 110.79(9) 1_455 . ?
N1 Ag1 O1 108.29(9) . . ?
N2 Ag1 O3 122.70(8) 1_455 2_665 ?
N1 Ag1 O3 87.87(8) . 2_665 ?
O1 Ag1 O3 82.65(9) . 2_665 ?
N2 Ag1 Ag1 66.89(6) 1_455 2_656 ?
N1 Ag1 Ag1 65.66(6) . 2_656 ?
O1 Ag1 Ag1 148.48(7) . 2_656 ?
O3 Ag1 Ag1 126.22(6) 2_665 2_656 ?
O2 Cl1 O4 109.59(15) . . ?
O2 Cl1 O1 109.80(18) . . ?
O4 Cl1 O1 109.05(17) . . ?
O2 Cl1 O3 109.47(17) . . ?
O4 Cl1 O3 109.12(15) . . ?
O1 Cl1 O3 109.80(16) . . ?
Cl1 O1 Ag1 130.36(17) . . ?
Cl1 O3 Ag1 114.28(14) . 2_665 ?
H1W O5 H2W 108.5 . . ?
N2 N1 C1 118.7(2) 2_756 . ?
N2 N1 Ag1 112.93(16) 2_756 . ?
C1 N1 Ag1 127.88(19) . . ?
N1 N2 C1 118.8(2) 2_756 . ?
N1 N2 Ag1 114.31(15) 2_756 1_655 ?
C1 N2 Ag1 126.83(19) . 1_655 ?
N1 C1 N2 122.5(3) . . ?
N1 C1 C2 119.1(2) . . ?
N2 C1 C2 118.5(2) . . ?
C1 C2 H2A 110.4 . . ?
C1 C2 H2B 109.3 . . ?
H2A C2 H2B 109.5 . . ?
C1 C2 H2C 109.8 . . ?
H2A C2 H2C 108.8 . . ?
H2B C2 H2C 109.0 . . ?

loop_
_geom_bond_atom_site_label_1
_geom_bond_atom_site_label_2
_geom_bond_distance
_geom_bond_site_symmetry_2
_geom_bond_publ_flag
Ag1 N2 2.375(2) 1_455 ?
Ag1 N1 2.431(2) . ?
Ag1 O1 2.507(2) . ?
Ag1 O3 2.590(3) 2_665 ?
Ag1 Ag1 3.2579(7) 2_656 ?
Cl1 O2 1.433(2) . ?
Cl1 O4 1.437(2) . ?
Cl1 O1 1.444(3) . ?
Cl1 O3 1.446(2) . ?
O5 H1W 0.8507 . ?
O5 H2W 0.8508 . ?
N1 N2 1.326(3) 2_756 ?
N1 C1 1.342(3) . ?
N2 N1 1.326(3) 2_756 ?
N2 C1 1.345(3) . ?
C1 C2 1.479(4) . ?
C2 H2A 0.9621 . ?
C2 H2B 0.9594 . ?
C2 H2C 0.9560 . ?

loop_
_geom_torsion_atom_site_label_1
_geom_torsion_atom_site_label_2
_geom_torsion_atom_site_label_3
_geom_torsion_atom_site_label_4
_geom_torsion
_geom_torsion_site_symmetry_1
_geom_torsion_site_symmetry_2
_geom_torsion_site_symmetry_3
_geom_torsion_site_symmetry_4
_geom_torsion_publ_flag
O2 Cl1 O1 Ag1 -81.1(2) . . . . ?
O4 Cl1 O1 Ag1 158.79(19) . . . . ?
O3 Cl1 O1 Ag1 39.3(3) . . . . ?
N2 Ag1 O1 Cl1 -100.6(2) 1_455 . . . ?
N1 Ag1 O1 Cl1 107.0(2) . . . . ?
O3 Ag1 O1 Cl1 21.7(2) 2_665 . . . ?
Ag1 Ag1 O1 Cl1 -179.96(11) 2_656 . . . ?
O2 Cl1 O3 Ag1 -18.24(18) . . . 2_665 ?
O4 Cl1 O3 Ag1 101.68(16) . . . 2_665 ?
O1 Cl1 O3 Ag1 -138.85(16) . . . 2_665 ?
N2 Ag1 N1 N2 6.3(3) 1_455 . . 2_756 ?
O1 Ag1 N1 N2 150.45(18) . . . 2_756 ?
O3 Ag1 N1 N2 -128.01(19) 2_665 . . 2_756 ?
Ag1 Ag1 N1 N2 3.74(16) 2_656 . . 2_756 ?
N2 Ag1 N1 C1 178.6(2) 1_455 . . . ?
O1 Ag1 N1 C1 -37.3(3) . . . . ?
O3 Ag1 N1 C1 44.2(2) 2_665 . . . ?
Ag1 Ag1 N1 C1 176.0(3) 2_656 . . . ?
N2 N1 C1 N2 1.2(5) 2_756 . . . ?
Ag1 N1 C1 N2 -170.6(2) . . . . ?
N2 N1 C1 C2 -179.6(3) 2_756 . . . ?
Ag1 N1 C1 C2 8.6(4) . . . . ?
N1 N2 C1 N1 -1.2(5) 2_756 . . . ?
Ag1 N2 C1 N1 -177.8(2) 1_655 . . . ?
N1 N2 C1 C2 179.6(3) 2_756 . . . ?
Ag1 N2 C1 C2 3.0(4) 1_655 . . . ?
